data_2001604
loop_
_publ_author_name
'Elbali, B.'
'Boukhari, A.'
'Holt, E. M.'
'Aride, J.'

_publ_section_title
;
 Distrontium nickel orthophosphate
;
_journal_issue 6
_journal_name_full 'Acta Crystallographica Section C'
_journal_page_first 1131
_journal_page_last 1133
_journal_paper_doi 10.1107/S0108270192012599
_journal_volume 49
_journal_year 1993
_chemical_formula_moiety 'Ni O8 P2 Sr2'
_chemical_formula_sum 'Ni O8 P2 Sr2'
_chemical_formula_weight 423.89
_chemical_name_systematic
;
    distrontium nickel orthophosphate
;
_space_group_IT_number 14
_symmetry_cell_setting monoclinic
_symmetry_space_group_name_Hall '-P 2ybc'
_symmetry_space_group_name_H-M 'P 1 21/c 1'
_cell_angle_alpha 90.0
_cell_angle_beta 97.63(4)
_cell_angle_gamma 90.0
_cell_formula_units_Z 6
_cell_length_a 11.631(7)
_cell_length_b 9.929(2)
_cell_length_c 8.990(2)
_cell_measurement_reflns_used 15
_cell_measurement_temperature 298
_cell_measurement_theta_max 17.43
_cell_measurement_theta_min 10.48
_cell_volume 1029.0(7)
_computing_cell_refinement 'Syntex-Nicolet P3 data collection package'
_computing_data_collection ' Syntex-Nicolet P3 data collection package'
_computing_data_reduction 'DREAM (Blessing, 1986)'
_computing_molecular_graphics 'CHEM3D (Rubenstein & Rubenstein, 1987)'
_computing_structure_refinement 'XRAY78 (Stewart, 1978)'
_computing_structure_solution 'MULTAN (Main et al., 1980)'
_diffrn_ambient_temperature 298
_diffrn_measurement_device 'Syntex P3 automated diffractometer'
_diffrn_measurement_method \q/2\q
_diffrn_radiation_monochromator graphite
_diffrn_radiation_source 'X-ray tube'
_diffrn_radiation_type 'Mo K\a'
_diffrn_radiation_wavelength 0.71069
_diffrn_reflns_av_R_equivalents 0
_diffrn_reflns_limit_h_max 16
_diffrn_reflns_limit_h_min -16
_diffrn_reflns_limit_k_max 14
_diffrn_reflns_limit_k_min 0
_diffrn_reflns_limit_l_max 13
_diffrn_reflns_limit_l_min 0
_diffrn_reflns_number 4363
_diffrn_reflns_theta_max 30.0
_diffrn_reflns_theta_min 1.0
_diffrn_standards_decay_% <5
_diffrn_standards_interval_count 97
_diffrn_standards_number 3
_exptl_absorpt_coefficient_mu 182.32
_exptl_absorpt_correction_T_max 0.84
_exptl_absorpt_correction_T_min 0.68
_exptl_absorpt_correction_type empirical
_exptl_crystal_colour yellow
_exptl_crystal_density_diffrn 4.103
_exptl_crystal_description 'irregular chunk'
_exptl_crystal_F_000 1188
_exptl_crystal_size_max 0.10
_exptl_crystal_size_mid 0.10
_exptl_crystal_size_min 0.10
_refine_diff_density_max 0.80
_refine_diff_density_min 0.28
_refine_ls_goodness_of_fit_obs 0.42
_refine_ls_matrix_type full
_refine_ls_number_parameters 179
_refine_ls_number_reflns 1616
_refine_ls_R_factor_obs 0.062
_refine_ls_shift/esd_max 0.64
_refine_ls_shift/esd_mean 0.19
_refine_ls_structure_factor_coef F
_refine_ls_weighting_details 'w = 1/\s(F)^2^'
_refine_ls_weighting_scheme calc
_refine_ls_wR_factor_obs 0.084
_reflns_number_observed 1616
_reflns_number_total 4363
_reflns_observed_criterion I>3.0_\s(I)
_cod_data_source_file hh1013.cif
_cod_data_source_block holt_compound_1
_cod_depositor_comments
;
The following automatic conversions were performed:

'_refine_ls_weighting_scheme' value '1/\s(F)^2^' was changed to
'calc'. New tag '_refine_ls_weighting_details' was created. The value
of the new tag was set to 'w = 1/\s(F)^2^'.

Automatic conversion script
Id: cif_fix_values 3143 2015-03-26 13:38:13Z robertas 
;
_cod_original_cell_volume 1029.1(7)
_cod_original_sg_symbol_H-M 'P 21/c'
_cod_database_code 2001604

loop_
_symmetry_equiv_pos_as_xyz
+x,+y,+z
-x,-y,-z
-x,1/2+y,1/2-z
x,1/2-y,1/2+z

loop_
_atom_site_aniso_label
_atom_site_aniso_U_11
_atom_site_aniso_U_22
_atom_site_aniso_U_33
_atom_site_aniso_U_12
_atom_site_aniso_U_13
_atom_site_aniso_U_23
Sr1 0.0014(7) 0.0030(8) 0.0104(8) 0.0017(6) -0.0012(6) 0.0009(7)
Sr2 0.0030(7) 0.0069(8) 0.0067(8) 0.0007(7) 0.0004(6) 0.0028(7)
Sr3 0.0031(7) 0.0026(8) 0.0068(8) -0.0015(6) -0.0002(6) -0.0007(6)
Ni1 0.002(2) 0.003(2) 0.007(2) -0.0020(10) -0.0020(10) -0.0020(10)
Ni2 0.0010(10) 0.0010(10) 0.0050(10) -0.0010(10) -0.0010(10) 0.0000(10)
P1 0.001(2) 0.006(2) 0.005(2) 0.002(2) -0.001(2) -0.001(2)
P2 0.000(2) 0.004(2) 0.009(2) 0.000(2) -0.002(2) 0.001(2)
O11 0.004(6) 0.012(8) 0.016(7) 0.005(5) 0.000(5) 0.009(6)
O12 0.009(7) 0.003(6) 0.009(6) 0.003(5) -0.003(5) 0.002(5)
O13 0.005(6) 0.001(6) 0.007(6) -0.002(5) -0.004(4) 0.002(4)
O14 0.003(6) 0.010(8) 0.026(9) 0.000(5) 0.000(6) 0.001(6)
O21 0.004(6) 0.000(6) 0.014(7) 0.000(5) -0.002(5) 0.000(5)
O22 0.005(6) 0.019(9) 0.014(7) 0.009(6) -0.003(5) 0.000(6)
O23 0.005(7) 0.004(6) 0.016(7) -0.002(5) 0.000(5) 0.006(5)
O24 0.012(7) 0.000(6) 0.008(7) -0.003(5) -0.001(5) 0.000(5)
O31 0.003(6) 0.003(6) 0.008(6) 0.003(5) -0.002(4) -0.001(5)
O32 0.002(5) 0.003(6) 0.006(6) 0.003(4) 0.004(4) 0.004(4)
O33 0.003(6) 0.016(7) 0.006(6) -0.001(5) -0.004(4) -0.002(5)
O34 0.004(6) 0.001(6) 0.015(7) -0.002(5) -0.001(5) -0.001(5)

loop_
_atom_site_label
_atom_site_fract_x
_atom_site_fract_y
_atom_site_fract_z
_atom_site_U_iso_or_equiv
_atom_site_thermal_displace_type
_atom_site_calc_flag
_atom_site_calc_attached_atom
Sr1 0.8109(2) 0.2279(2) 0.6622(2) 4.8 Uani . .
Sr2 0.4931(2) 0.6152(2) 0.1964(2) 5.5 Uani . .
Sr3 0.1528(2) 0.3511(2) 0.6644(2) 4.1 Uani . .
Ni1 0.0000 0.0000 0.5000 3.8 Uani . .
Ni2 0.3252(2) 0.3897(3) 0.3735(3) 2.2 Uani . .
P1 0.3739(4) 0.8990(5) 0.0626(6) 1.7 Uani . .
P2 0.7124(5) 0.5734(6) 0.0085(6) 3.6 Uani . .
P3 0.9566(4) 0.9319(6) 0.2117(6) 4.2 Uani . .
O11 0.4980(10) 0.866(2) 0.134(2) 10.7 Uani . .
O12 0.3440(10) 1.048(2) 0.101(2) 6.7 Uani . .
O13 0.356(12) 0.898(2) -0.112(2) 4.0 Uani . .
O14 0.2950(10) 0.793(2) 0.111(2) 13.0 Uani . .
O21 0.8360(10) 0.518(2) 0.063(2) 5.8 Uani . .
O22 0.7030(10) 0.629(2) -0.146(2) 12.4 Uani . .
O23 0.6270(10) 0.463(2) 0.031(2) 8.3 Uani . .
O24 0.684(2) 0.686(2) 0.115(2) 6.6 Uani . .
O31 0.9760(10) 0.844(2) 0.359(2) 4.5 Uani . .
O32 1.0630(10) 0.9160(10) 0.130(2) 4.0 Uani . .
O33 0.8480(10) 0.882(2) 0.109(2) 8.0 Uani . .
O34 0.9440(10) 1.074(2) 0.272(2) 6.6 Uani . .

loop_
_atom_type_symbol
_atom_type_scat_dispersion_real
_atom_type_scat_dispersion_imag
_atom_type_scat_source
Sr -1.65 3.264 International_Tables_Vol_IV_Table_2.2B
Ni 0.285 1.113 International_Tables_Vol_IV_Table_2.2B
P 0.090 0.095 International_Tables_Vol_IV_Table_2.2B
O 0.008 0.006 International_Tables_Vol_IV_Table_2.2B

loop_
_geom_angle_atom_site_label_1
_geom_angle_atom_site_label_2
_geom_angle_atom_site_label_3
_geom_angle_site_symmetry_1
_geom_angle_site_symmetry_2
_geom_angle_site_symmetry_3
_geom_angle
_geom_angle_publ_flag
O31 Sr1 O13 2_766 . 3_645 150.4(5) no
O31 Sr1 O14 2_766 . 3_645 108.9(5) no
O31 Sr1 O14 2_766 . 2_666 127.4(5) no
O31 Sr1 O23 2_766 . 4_555 15.9(4) no
O31 Sr1 O32 2_766 . 2_766 57.2(4) no
O31 Sr1 O34 2_766 . 4_565 73.2(5) no
O31 Sr1 O21 2_766 . 4_555 64.7(4) no
O13 Sr1 O14 3_645 . 3_645 55.5(5) no
O13 Sr1 O14 3_645 . 2_666 76.0(5) no
O13 Sr1 O23 3_645 . 4_555 82.1(4) no
O13 Sr1 O32 3_645 . 2_766 145.0(5) no
O13 Sr1 O34 3_645 . 4_565 88.2(4) no
O13 Sr1 O21 3_645 . 4_555 131.8(4) no
O14 Sr1 O14 3_645 . 2_666 123.1(5) no
O14 Sr1 O23 3_645 . 4_555 64.6(5) no
O14 Sr1 O32 3_645 . 2_766 157.6(5) no
O14 Sr1 O34 3_645 . 4_565 110.1(5) no
O14 Sr1 O21 3_645 . 4_555 88.3(5) no
O14 Sr1 O23 2_666 . 4_555 82.3(5) no
O14 Sr1 O32 2_666 . 2_766 70.8(5) no
O14 Sr1 O34 2_666 . 4_565 94.9(5) no
O14 Sr1 O21 2_666 . 4_555 106.6(5) no
O23 Sr1 O32 4_555 . 2_766 103.8(4) no
O23 Sr1 O34 4_555 . 4_565 170.3(4) no
O23 Sr1 O21 4_555 . 4_555 51.8(4) no
O32 Sr1 O34 2_766 . 4_565 83.9(4) no
O32 Sr1 O21 2_766 . 4_555 70.1(4) no
O34 Sr1 O21 4_565 . 4_555 137.6(5) no
O11 Sr2 O14 . . . 52.7(5) no
O11 Sr2 O23 . . . 112.8(5) no
O11 Sr2 O24 . . . 67.6(5) no
O11 Sr2 O12 . . 3_645 112.2(5) no
O11 Sr2 O13 . . 4_565 103.6(5) no
O11 Sr2 O23 . . 2_665 98.8(5) no
O11 Sr2 O11 . . 3_645 161.2(5) no
O14 Sr2 O23 . . . 132.5(5) no
O14 Sr2 O24 . . . 116.6(5) no
O14 Sr2 O12 . . 3_645 146.5(5) no
O14 Sr2 O13 . . 4_565 70.0(5) no
O14 Sr2 O23 . . 2_665 68.2(5) no
O14 Sr2 O11 . . 3_645 128.6(5) no
O23 Sr2 O24 . . . 54.0(5) no
O23 Sr2 O12 . . 3_645 79.7(5) no
O23 Sr2 O13 . . 4_565 143.6(5) no
O23 Sr2 O23 . . 2_665 71.0(5) no
O23 Sr2 O11 . . 3_645 80.3(5) no
O24 Sr2 O12 . . 3_645 71.5(5) no
O24 Sr2 O13 . . 4_565 151.6(5) no
O24 Sr2 O23 . . 2_665 105.7(5) no
O24 Sr2 O11 . . 3_645 114.7(5) no
O12 Sr2 O13 3_645 . 4_565 88.6(5) no
O12 Sr2 O23 3_645 . 2_665 143.7(5) no
O12 Sr2 O11 3_645 . 3_645 55.0(4) no
O13 Sr2 O23 4_565 . 2_665 102.4(5) no
O13 Sr2 O11 4_565 . 3_645 65.0(5) no
O23 Sr2 O11 2_665 . 3_645 98.3(5) no
O31 Sr3 O12 2_666 . 4_565 146.0(5) no
O31 Sr3 O21 2_666 . 2_666 113.8(5) no
O31 Sr3 O22 2_666 . 3_645 74.7(5) no
O31 Sr3 O24 2_666 . 2_666 109.6(5) no
O31 Sr3 O32 2_666 . 4_465 118.1(5) no
O31 Sr3 O33 2_666 . 3_645 95.2(5) no
O31 Sr3 O34 2_666 . 4_465 72.1(5) no
O12 Sr3 O21 4_565 . 2_666 94.2(5) no
O12 Sr3 O22 4_565 . 3_645 75.5(5) no
O12 Sr3 O24 4_565 . 2_666 69.8(5) no
O12 Sr3 O32 4_565 . 4_465 88.5(5) no
O12 Sr3 O33 4_565 . 3_645 67.7(5) no
O12 Sr3 O34 4_565 . 4_465 141.2(4) no
O21 Sr3 O22 2_666 . 3_645 117.7(4) no
O21 Sr3 O24 2_666 . 2_666 56.1(5) no
O21 Sr3 O32 2_666 . 4_465 69.5(5) no
O21 Sr3 O33 2_666 . 3_645 144.8(5) no
O21 Sr3 O34 2_666 . 4_465 60.8(4) no
O22 Sr3 O24 3_645 . . 63.0(5) no
O22 Sr3 O32 3_645 . 4_465 162.6(5) no
O22 Sr3 O33 3_645 . 3_645 87.8(5) no
O22 Sr3 O34 3_645 . 4_465 141.1(5) no
O24 Sr3 O32 2_666 . 4_465 118.1(4) no
O24 Sr3 O33 2_666 . 3_645 133.2(5) no
O24 Sr3 O34 2_666 . 4_465 110.5(5) no
O32 Sr3 O33 4_465 . 3_645 79.6(5) no
O32 Sr3 O34 4_465 . 4_465 56.2(4) no
O33 Sr3 O34 3_645 . 4_465 114.7(4) no
O34 Ni1 O31 1_445 . 1_445 70.7(6) no
O34 Ni1 O34 1_445 . 2_666 180.0 no
O34 Ni1 O31 1_445 . 2_666 109.3(6) no
O34 Ni1 O21 1_445 . 4_455 96.7(6) no
O34 Ni1 O21 1_445 . 3_645 83.6(6) no
O31 Ni1 O34 1_445 . 2_666 109.3(6) no
O31 Ni1 O31 1_445 . 2_666 180.0 no
O31 Ni1 O21 1_445 . 4_455 92.9(6) no
O31 Ni1 O21 1_445 . 3_645 87.1(6) no
O34 Ni1 O31 2_666 . 2_666 70.7(6) no
O34 Ni1 O21 2_666 . 4_455 83.3(6) no
O34 Ni1 O21 2_666 . 3_645 96.7(6) no
O31 Ni1 O21 2_666 . 4_455 87.1(6) no
O31 Ni1 O21 2_666 . 3_645 92.9(6) no
O21 Ni1 O21 4_455 . 3_645 180.0 no
O22 Ni2 O12 2_665 . 4_565 168.0(6) no
O22 Ni2 O13 2_665 . 4_565 99.0(6) no
O22 Ni2 O24 2_665 . 3_645 87.6(7) no
O22 Ni2 O11 2_665 . 3_645 89.1(6) no
O22 Ni2 O33 2_665 . 3_645 92.6(6) no
O12 Ni2 O13 4_565 . 4_565 69.9(6) no
O12 Ni2 O24 4_565 . 3_645 103.9(6) no
O12 Ni2 O11 4_565 . 3_645 94.9(6) no
O12 Ni2 O33 4_565 . 3_645 85.1(6) no
O13 Ni2 O24 4_565 . 3_645 171.3(6) no
O13 Ni2 O11 4_565 . 3_645 87.6(6) no
O13 Ni2 O33 4_565 . 3_645 100.9(6) no
O13 Ni2 O11 4_565 . 3_645 89.6(6) no
O24 Ni2 O11 3_645 . 3_645 86.9(7) no
O24 Ni2 O33 3_645 . 3_645 84.2(7) no
O11 Ni2 O33 3_645 . 3_645 170.9(6) no
O11 P1 O12 . . . 109.3(7) no
O11 P1 O13 . . . 114.6(9) no
O11 P1 O14 . . . 107.7(9) no
O12 P1 O13 . . . 103.1(8) no
O12 P1 O14 . . . 116.0(9) no
O13 P1 O14 . . . 106.4(9) no
O21 P2 O22 . . . 111.9(9) no
O21 P2 O23 . . . 107.4(9) no
O21 P2 O24 . . . 109.1(8) no
O22 P2 O23 . . . 115.3(9) no
O22 P2 O24 . . . 108.5(9) no
O23 P2 O24 . . . 104.1(9) no
O31 P3 O32 . . . 108.1(8) no
O31 P3 O33 . . . 109.8(9) no
O31 P3 O34 . . . 102.9(9) no
O32 P3 O33 . . . 109.2(8) no
O32 P3 O34 . . . 112.6(8) no
O33 P3 O34 . . . 113.9(9) no

loop_
_geom_bond_atom_site_label_1
_geom_bond_atom_site_label_2
_geom_bond_site_symmetry_1
_geom_bond_site_symmetry_2
_geom_bond_distance
_geom_bond_publ_flag
Ni1 O34 . 1_445 2.19(2) yes
Ni1 O31 . 1_445 2.00(2) yes
Ni1 O34 . 2_666 2.19(2) yes
Ni1 O31 . 2_666 2.00(2) yes
Ni1 O21 . 4_455 2.07(2) yes
Ni1 O21 . 3_645 2.07(2) yes
Ni2 O22 . 2_665 2.03(2) yes
Ni2 O12 . 4_565 2.12(2) yes
Ni2 O13 . 4_565 2.14(2) yes
Ni2 O24 . 3_645 2.030(10) yes
Ni2 O11 . 3_645 2.08(2) yes
Ni2 O33 . 3_645 2.04(2) yes
P1 O11 . . 1.54(2) yes
P1 O12 . . 1.57(2) yes
P1 O13 . . 1.550(10) yes
P1 O14 . . 1.50(2) yes
P2 O21 . . 1.56(2) yes
P2 O22 . . 1.49(2) yes
P2 O23 . . 1.51(2) yes
P2 O24 . . 1.53(2) yes
P3 O31 . . 1.58(2) yes
P3 O32 . . 1.52(2) yes
P3 O33 . . 1.54(2) yes
P3 O34 . . 1.540(10) yes
Sr1 O31 . 2_766 2.610(10) yes
Sr1 O13 . 3_645 2.560(10) yes
Sr1 O14 . 3_645 2.68(2) yes
Sr1 O14 . 2_666 2.52(2) yes
Sr1 O23 . 4_555 2.98(2) yes
Sr1 O32 . 2_766 2.640(10) yes
Sr1 O34 . 4_565 2.620(10) yes
Sr1 O21 . 4_555 2.630(10) yes
Sr2 O24 . . 2.53(2) yes
Sr2 O23 . . 2.74(2) yes
Sr2 O11 . . 2.55(2) yes
Sr2 O14 . . 2.92(2) yes
Sr2 O23 . 2_665 2.44(2) yes
Sr2 O12 . 3_645 2.530(10) yes
Sr2 O13 . 4_565 2.51(2) yes
Sr2 O11 . 3_645 2.90(2) yes
Sr3 O31 . 2_666 2.440(10) yes
Sr3 O12 . 4_565 2.58(2) yes
Sr3 O33 . 3_645 2.48(2) yes
Sr3 O21 . 2_666 2.76(2) yes
Sr3 O22 . 3_645 2.79(2) yes
Sr3 O24 . 2_666 2.59(2) yes
Sr3 O32 . 4_465 2.540(10) yes
Sr3 O34 . 4_465 2.83(2) yes
